data_7040358
loop_
_publ_author_name
'Rungthanaphatsophon, Pokpong'
'Barnes, Charles L.'
'Walensky, Justin R.'

_publ_section_title
;
 Copper(i) clusters with bulky dithiocarboxylate, thiolate, and selenolate
 ligands.
;
_journal_issue 36
_journal_name_full 'Dalton transactions (Cambridge, England : 2003)'
_journal_page_first 14265
_journal_page_last 14276
_journal_paper_doi 10.1039/c6dt02709a
_journal_volume 45
_journal_year 2016
_chemical_formula_moiety 'C100 H100 Cu4 S8, C4 H10 O'
_chemical_formula_sum 'C104 H110 Cu4 O S8'
_chemical_formula_weight 1886.55
_space_group_crystal_system triclinic
_space_group_IT_number 2
_space_group_name_Hall '-P 1'
_space_group_name_H-M_alt 'P -1'
_symmetry_space_group_name_Hall '-P 1'
_symmetry_space_group_name_H-M 'P -1'
_atom_sites_solution_hydrogens geom
_audit_creation_method SHELXL-2013
_audit_update_record
;
2016-07-08 deposited with the CCDC.
2016-08-05 downloaded from the CCDC.
;
_cell_angle_alpha 87.0640(10)
_cell_angle_beta 82.3660(10)
_cell_angle_gamma 66.7600(10)
_cell_formula_units_Z 2
_cell_length_a 13.6538(3)
_cell_length_b 15.0404(3)
_cell_length_c 24.7778(6)
_cell_measurement_reflns_used 9897
_cell_measurement_temperature 100(2)
_cell_measurement_theta_max 68.2
_cell_measurement_theta_min 3.2
_cell_volume 4634.02(18)
_computing_cell_refinement 'APEX2 (Bruker AXS, 2008)'
_computing_data_collection 'APEX2 (Bruker AXS, 2008)'
_computing_data_reduction 'APEX2 (Bruker AXS, 2008)'
_computing_molecular_graphics 'X-SEED, Barbour, 2001'
_computing_publication_material 'CIFTAB (Sheldrick, 2013)'
_computing_structure_refinement 'SHELXL-2013 (Sheldrick, 2013)'
_computing_structure_solution 'SHELXS-2013 (Sheldrick, 2013)'
_diffrn_ambient_temperature 100(2)
_diffrn_measured_fraction_theta_full 0.966
_diffrn_measured_fraction_theta_max 0.963
_diffrn_measurement_device_type 'Bruker APEXII CCD area detector'
_diffrn_measurement_method 'omega and phi scans'
_diffrn_radiation_type CuK\a
_diffrn_radiation_wavelength 1.54178
_diffrn_reflns_av_R_equivalents 0.0244
_diffrn_reflns_av_unetI/netI 0.0238
_diffrn_reflns_Laue_measured_fraction_full 0.966
_diffrn_reflns_Laue_measured_fraction_max 0.963
_diffrn_reflns_limit_h_max 16
_diffrn_reflns_limit_h_min -12
_diffrn_reflns_limit_k_max 18
_diffrn_reflns_limit_k_min -17
_diffrn_reflns_limit_l_max 29
_diffrn_reflns_limit_l_min -29
_diffrn_reflns_number 55842
_diffrn_reflns_point_group_measured_fraction_full 0.966
_diffrn_reflns_point_group_measured_fraction_max 0.963
_diffrn_reflns_theta_full 67.679
_diffrn_reflns_theta_max 68.301
_diffrn_reflns_theta_min 1.799
_diffrn_source 'Incoatec microfocus Cu tube'
_diffrn_standards_decay_% 0.0
_exptl_absorpt_coefficient_mu 3.080
_exptl_absorpt_correction_T_max 0.97
_exptl_absorpt_correction_T_min 0.81
_exptl_absorpt_correction_type multi-scan
_exptl_absorpt_process_details
;
 Data were corrected for decay and absorption using the program SADABS
 (Sheldrick, G. M. (2003). SADABS. Version 2.10. University of
 G\"ottingen, Germany).
;
_exptl_crystal_colour Red
_exptl_crystal_density_diffrn 1.352
_exptl_crystal_description Plate
_exptl_crystal_F_000 1972
_exptl_crystal_size_max 0.250
_exptl_crystal_size_mid 0.100
_exptl_crystal_size_min 0.010
_refine_diff_density_max 1.113
_refine_diff_density_min -0.687
_refine_diff_density_rms 0.054
_refine_ls_extinction_method none
_refine_ls_goodness_of_fit_ref 1.013
_refine_ls_hydrogen_treatment constr
_refine_ls_matrix_type full
_refine_ls_number_parameters 1088
_refine_ls_number_reflns 16357
_refine_ls_number_restraints 0
_refine_ls_restrained_S_all 1.013
_refine_ls_R_factor_all 0.0352
_refine_ls_R_factor_gt 0.0287
_refine_ls_shift/su_max 0.001
_refine_ls_shift/su_mean 0.000
_refine_ls_structure_factor_coef Fsqd
_refine_ls_weighting_details 'w=1/[\s^2^(Fo^2^)+(0.0358P)^2^+3.4437P] where P=(Fo^2^+2Fc^2^)/3'
_refine_ls_weighting_scheme calc
_refine_ls_wR_factor_gt 0.0697
_refine_ls_wR_factor_ref 0.0732
_reflns_Friedel_coverage 0.000
_reflns_number_gt 14269
_reflns_number_total 16357
_reflns_threshold_expression 'I > 2\s(I)'
_cod_data_source_file c6dt02709a2.cif
_cod_data_source_block Cu2MesLi
_cod_depositor_comments 'Adding full bibliography for 7040358--7040370.cif.'
_cod_original_cell_volume 4634.03(18)
_cod_database_code 7040358
_shelx_space_group_comment
;
The symmetry employed for this shelxl refinement is uniquely defined
by the following loop, which should always be used as a source of
symmetry information in preference to the above space-group names.
They are only intended as comments.
;
_shelx_estimated_absorpt_t_min 0.513
_shelx_estimated_absorpt_t_max 0.970

loop_
_space_group_symop_operation_xyz
'x, y, z'
'-x, -y, -z'

loop_
_atom_site_label
_atom_site_type_symbol
_atom_site_fract_x
_atom_site_fract_y
_atom_site_fract_z
_atom_site_U_iso_or_equiv
_atom_site_adp_type
_atom_site_occupancy
_atom_site_site_symmetry_order
_atom_site_calc_flag
_atom_site_refinement_flags_posn
_atom_site_refinement_flags_adp
_atom_site_refinement_flags_occupancy
_atom_site_disorder_assembly
_atom_site_disorder_group
Cu1 Cu 0.70409(2) 0.59617(2) 0.22037(2) 0.01281(6) Uani 1 1 d . . . . .
Cu2 Cu 0.75432(2) 0.73602(2) 0.24802(2) 0.01345(6) Uani 1 1 d . . . . .
Cu3 Cu 0.60077(2) 0.71179(2) 0.31545(2) 0.01288(6) Uani 1 1 d . . . . .
Cu4 Cu 0.54959(2) 0.76740(2) 0.21773(2) 0.01347(6) Uani 1 1 d . . . . .
S1 S 0.65035(4) 0.68013(3) 0.14254(2) 0.01442(9) Uani 1 1 d . . . . .
S2 S 0.79004(4) 0.78545(3) 0.16280(2) 0.01621(9) Uani 1 1 d . . . . .
S3 S 0.85060(3) 0.57661(3) 0.26266(2) 0.01348(9) Uani 1 1 d . . . . .
S4 S 0.69672(3) 0.58193(3) 0.36281(2) 0.01424(9) Uani 1 1 d . . . . .
S5 S 0.60909(3) 0.50738(3) 0.25171(2) 0.01433(9) Uani 1 1 d . . . . .
S6 S 0.45328(3) 0.71082(3) 0.28177(2) 0.01381(9) Uani 1 1 d . . . . .
S7 S 0.64983(4) 0.83931(3) 0.31726(2) 0.01483(9) Uani 1 1 d . . . . .
S8 S 0.51770(4) 0.92472(3) 0.22498(2) 0.01649(9) Uani 1 1 d . . . . .
O1S O 0.9820(8) -0.0047(8) 0.4886(3) 0.121(3) Uani 0.5 1 d . . P A -1
O2S O 1.0000 1.0000 0.0000 0.0694(10) Uani 1 2 d S . P . .
C1 C 0.73211(15) 0.74212(13) 0.12196(7) 0.0155(4) Uani 1 1 d . . . . .
C2 C 0.75219(16) 0.76001(14) 0.06183(8) 0.0180(4) Uani 1 1 d . . . . .
C3 C 0.66730(17) 0.81682(15) 0.03212(8) 0.0210(4) Uani 1 1 d . . . . .
C4 C 0.69105(18) 0.84132(16) -0.02172(9) 0.0266(5) Uani 1 1 d . . . . .
H4 H 0.6343 0.8813 -0.0414 0.032 Uiso 1 1 calc R U . . .
C5 C 0.79545(19) 0.80860(16) -0.04687(8) 0.0267(5) Uani 1 1 d . . . . .
H5 H 0.8105 0.8271 -0.0833 0.032 Uiso 1 1 calc R U . . .
C6 C 0.87791(18) 0.74879(16) -0.01874(8) 0.0237(4) Uani 1 1 d . . . . .
H6 H 0.9494 0.7244 -0.0366 0.028 Uiso 1 1 calc R U . . .
C7 C 0.85843(16) 0.72331(14) 0.03568(8) 0.0195(4) Uani 1 1 d . . . . .
C8 C 0.55178(16) 0.85289(15) 0.05557(8) 0.0206(4) Uani 1 1 d . . . . .
C9 C 0.50518(17) 0.93663(15) 0.08775(8) 0.0215(4) Uani 1 1 d . . . . .
C10 C 0.39977(17) 0.96359(15) 0.11216(9) 0.0241(4) Uani 1 1 d . . . . .
H10 H 0.3692 1.0185 0.1354 0.029 Uiso 1 1 calc R U . . .
C11 C 0.33769(18) 0.91222(16) 0.10340(10) 0.0286(5) Uani 1 1 d . . . . .
C12 C 0.38284(18) 0.83493(16) 0.06738(9) 0.0271(5) Uani 1 1 d . . . . .
H12 H 0.3402 0.8016 0.0592 0.032 Uiso 1 1 calc R U . . .
C13 C 0.48833(18) 0.80461(16) 0.04280(8) 0.0239(4) Uani 1 1 d . . . . .
C14 C 0.95382(16) 0.65230(15) 0.06008(8) 0.0197(4) Uani 1 1 d . . . . .
C15 C 1.03778(17) 0.68060(16) 0.06867(8) 0.0245(4) Uani 1 1 d . . . . .
C16 C 1.13348(17) 0.61085(17) 0.08238(8) 0.0267(5) Uani 1 1 d . . . . .
H16 H 1.1897 0.6301 0.0881 0.032 Uiso 1 1 calc R U . . .
C17 C 1.15003(17) 0.51378(17) 0.08808(8) 0.0250(4) Uani 1 1 d . . . . .
C18 C 1.06502(17) 0.48813(16) 0.08148(8) 0.0214(4) Uani 1 1 d . . . . .
H18 H 1.0740 0.4224 0.0864 0.026 Uiso 1 1 calc R U . . .
C19 C 0.96695(16) 0.55551(15) 0.06781(8) 0.0195(4) Uani 1 1 d . . . . .
C20 C 0.56718(17) 0.99861(16) 0.09347(9) 0.0256(4) Uani 1 1 d . . . . .
H20A H 0.5258 1.0504 0.1199 0.038 Uiso 1 1 calc R U . . .
H20B H 0.5798 1.0271 0.0581 0.038 Uiso 1 1 calc R U . . .
H20C H 0.6362 0.9587 0.1061 0.038 Uiso 1 1 calc R U . . .
C21 C 0.2254(2) 0.9408(2) 0.13269(13) 0.0435(6) Uani 1 1 d . . . . .
H21A H 0.2271 0.9444 0.1719 0.065 Uiso 1 1 calc R U . . .
H21B H 0.1972 0.8924 0.1256 0.065 Uiso 1 1 calc R U . . .
H21C H 0.1791 1.0041 0.1196 0.065 Uiso 1 1 calc R U . . .
C22 C 0.5342(2) 0.72110(17) 0.00323(9) 0.0307(5) Uani 1 1 d . . . . .
H22A H 0.4799 0.6949 0.0001 0.046 Uiso 1 1 calc R U . . .
H22B H 0.5973 0.6705 0.0164 0.046 Uiso 1 1 calc R U . . .
H22C H 0.5553 0.7436 -0.0325 0.046 Uiso 1 1 calc R U . . .
C23 C 1.0251(2) 0.78488(18) 0.06296(10) 0.0334(5) Uani 1 1 d . . . . .
H23A H 1.0787 0.7947 0.0818 0.050 Uiso 1 1 calc R U . . .
H23B H 0.9529 0.8271 0.0790 0.050 Uiso 1 1 calc R U . . .
H23C H 1.0353 0.8006 0.0243 0.050 Uiso 1 1 calc R U . . .
C24 C 1.25637(18) 0.43874(19) 0.10007(9) 0.0308(5) Uani 1 1 d . . . . .
H24A H 1.3145 0.4502 0.0771 0.046 Uiso 1 1 calc R U . . .
H24B H 1.2598 0.3742 0.0924 0.046 Uiso 1 1 calc R U . . .
H24C H 1.2642 0.4428 0.1385 0.046 Uiso 1 1 calc R U . . .
C25 C 0.88110(16) 0.51904(15) 0.06017(8) 0.0218(4) Uani 1 1 d . . . . .
H25A H 0.9139 0.4577 0.0401 0.033 Uiso 1 1 calc R U . . .
H25B H 0.8274 0.5668 0.0396 0.033 Uiso 1 1 calc R U . . .
H25C H 0.8464 0.5090 0.0958 0.033 Uiso 1 1 calc R U . . .
C26 C 0.81796(15) 0.53866(13) 0.32760(7) 0.0141(4) Uani 1 1 d . . . . .
C27 C 0.90831(14) 0.46114(14) 0.35222(8) 0.0153(4) Uani 1 1 d . . . . .
C28 C 0.96873(15) 0.37325(14) 0.32438(8) 0.0173(4) Uani 1 1 d . . . . .
C29 C 1.05576(16) 0.30404(15) 0.34694(8) 0.0221(4) Uani 1 1 d . . . . .
H29 H 1.0962 0.2445 0.3284 0.026 Uiso 1 1 calc R U . . .
C30 C 1.08411(17) 0.32089(16) 0.39588(9) 0.0254(4) Uani 1 1 d . . . . .
H30 H 1.1453 0.2742 0.4100 0.031 Uiso 1 1 calc R U . . .
C31 C 1.02315(16) 0.40589(16) 0.42422(8) 0.0222(4) Uani 1 1 d . . . . .
H31 H 1.0422 0.4167 0.4581 0.027 Uiso 1 1 calc R U . . .
C32 C 0.93392(15) 0.47600(14) 0.40358(8) 0.0168(4) Uani 1 1 d . . . . .
C33 C 0.93922(15) 0.34652(13) 0.27319(8) 0.0164(4) Uani 1 1 d . . . . .
C34 C 1.00054(15) 0.34602(14) 0.22302(8) 0.0180(4) Uani 1 1 d . . . . .
C35 C 0.97519(17) 0.31564(15) 0.17671(8) 0.0232(4) Uani 1 1 d . . . . .
H35 H 1.0169 0.3153 0.1428 0.028 Uiso 1 1 calc R U . . .
C36 C 0.89042(18) 0.28565(17) 0.17854(9) 0.0285(5) Uani 1 1 d . . . . .
C37 C 0.83111(17) 0.28619(16) 0.22854(9) 0.0266(5) Uani 1 1 d . . . . .
H37 H 0.7728 0.2662 0.2304 0.032 Uiso 1 1 calc R U . . .
C38 C 0.85445(16) 0.31524(14) 0.27628(8) 0.0204(4) Uani 1 1 d . . . . .
C39 C 0.86960(15) 0.56439(15) 0.43700(8) 0.0179(4) Uani 1 1 d . . . . .
C40 C 0.88331(16) 0.65088(15) 0.42481(8) 0.0221(4) Uani 1 1 d . . . . .
C41 C 0.81842(18) 0.73310(16) 0.45499(9) 0.0279(5) Uani 1 1 d . . . . .
H41 H 0.8276 0.7919 0.4467 0.033 Uiso 1 1 calc R U . . .
C42 C 0.74085(18) 0.73229(17) 0.49677(9) 0.0287(5) Uani 1 1 d . . . . .
C43 C 0.73072(17) 0.64481(17) 0.50960(8) 0.0260(5) Uani 1 1 d . . . . .
H43 H 0.6793 0.6426 0.5389 0.031 Uiso 1 1 calc R U . . .
C44 C 0.79418(16) 0.56044(15) 0.48045(8) 0.0205(4) Uani 1 1 d . . . . .
C45 C 1.09183(16) 0.37921(15) 0.21858(8) 0.0217(4) Uani 1 1 d . . . . .
H45A H 1.1332 0.3628 0.1824 0.033 Uiso 1 1 calc R U . . .
H45B H 1.1386 0.3470 0.2465 0.033 Uiso 1 1 calc R U . . .
H45C H 1.0631 0.4494 0.2239 0.033 Uiso 1 1 calc R U . . .
C46 C 0.8654(2) 0.2529(2) 0.12724(11) 0.0467(7) Uani 1 1 d . . . . .
H46A H 0.8165 0.2198 0.1369 0.070 Uiso 1 1 calc R U . . .
H46B H 0.9321 0.2085 0.1070 0.070 Uiso 1 1 calc R U . . .
H46C H 0.8314 0.3093 0.1046 0.070 Uiso 1 1 calc R U . . .
C47 C 0.79142(18) 0.30808(16) 0.32990(9) 0.0272(5) Uani 1 1 d . . . . .
H47A H 0.8333 0.2495 0.3490 0.041 Uiso 1 1 calc R U . . .
H47B H 0.7235 0.3052 0.3233 0.041 Uiso 1 1 calc R U . . .
H47C H 0.7765 0.3650 0.3522 0.041 Uiso 1 1 calc R U . . .
C48 C 0.96470(19) 0.65676(18) 0.37903(10) 0.0329(5) Uani 1 1 d . . . . .
H48A H 0.9290 0.6835 0.3466 0.049 Uiso 1 1 calc R U . . .
H48B H 1.0198 0.5919 0.3708 0.049 Uiso 1 1 calc R U . . .
H48C H 0.9984 0.6987 0.3898 0.049 Uiso 1 1 calc R U . . .
C49 C 0.6688(2) 0.82473(19) 0.52654(11) 0.0413(6) Uani 1 1 d . . . . .
H49A H 0.7130 0.8539 0.5408 0.062 Uiso 1 1 calc R U . . .
H49B H 0.6233 0.8104 0.5568 0.062 Uiso 1 1 calc R U . . .
H49C H 0.6236 0.8700 0.5014 0.062 Uiso 1 1 calc R U . . .
C50 C 0.77887(18) 0.46734(17) 0.49365(9) 0.0273(5) Uani 1 1 d . . . . .
H50A H 0.8430 0.4201 0.5078 0.041 Uiso 1 1 calc R U . . .
H50B H 0.7673 0.4417 0.4606 0.041 Uiso 1 1 calc R U . . .
H50C H 0.7164 0.4798 0.5212 0.041 Uiso 1 1 calc R U . . .
C51 C 0.48750(15) 0.58776(13) 0.27314(7) 0.0137(4) Uani 1 1 d . . . . .
C52 C 0.39891(15) 0.55210(13) 0.28637(8) 0.0149(4) Uani 1 1 d . . . . .
C53 C 0.37513(15) 0.50323(14) 0.24582(8) 0.0170(4) Uani 1 1 d . . . . .
C54 C 0.29386(17) 0.46883(16) 0.25893(8) 0.0222(4) Uani 1 1 d . . . . .
H54 H 0.2760 0.4376 0.2316 0.027 Uiso 1 1 calc R U . . .
C55 C 0.23877(17) 0.47907(16) 0.31061(8) 0.0227(4) Uani 1 1 d . . . . .
H55 H 0.1850 0.4536 0.3190 0.027 Uiso 1 1 calc R U . . .
C56 C 0.26244(16) 0.52692(15) 0.35035(8) 0.0204(4) Uani 1 1 d . . . . .
H56 H 0.2246 0.5336 0.3860 0.024 Uiso 1 1 calc R U . . .
C57 C 0.34055(15) 0.56519(14) 0.33895(8) 0.0164(4) Uani 1 1 d . . . . .
C58 C 0.43400(15) 0.48872(15) 0.18950(8) 0.0173(4) Uani 1 1 d . . . . .
C59 C 0.50860(17) 0.39636(15) 0.17305(8) 0.0213(4) Uani 1 1 d . . . . .
C60 C 0.56757(17) 0.38466(16) 0.12174(9) 0.0246(4) Uani 1 1 d . . . . .
H60 H 0.6172 0.3218 0.1104 0.030 Uiso 1 1 calc R U . . .
C61 C 0.55615(17) 0.46207(17) 0.08656(8) 0.0248(4) Uani 1 1 d . . . . .
C62 C 0.47875(17) 0.55197(16) 0.10263(8) 0.0235(4) Uani 1 1 d . . . . .
H62 H 0.4681 0.6052 0.0785 0.028 Uiso 1 1 calc R U . . .
C63 C 0.41605(16) 0.56674(15) 0.15315(8) 0.0197(4) Uani 1 1 d . . . . .
C64 C 0.36114(15) 0.61647(14) 0.38398(7) 0.0161(4) Uani 1 1 d . . . . .
C65 C 0.44870(15) 0.56864(14) 0.41305(7) 0.0163(4) Uani 1 1 d . . . . .
C66 C 0.46637(16) 0.61835(15) 0.45451(8) 0.0197(4) Uani 1 1 d . . . . .
H66 H 0.5266 0.5867 0.4737 0.024 Uiso 1 1 calc R U . . .
C67 C 0.39782(17) 0.71289(16) 0.46818(8) 0.0232(4) Uani 1 1 d . . . . .
C68 C 0.30989(17) 0.75760(15) 0.44004(8) 0.0221(4) Uani 1 1 d . . . . .
H68 H 0.2617 0.8218 0.4497 0.026 Uiso 1 1 calc R U . . .
C69 C 0.28998(15) 0.71130(15) 0.39803(8) 0.0187(4) Uani 1 1 d . . . . .
C70 C 0.53166(19) 0.31155(16) 0.21128(10) 0.0296(5) Uani 1 1 d . . . . .
H70A H 0.5844 0.2532 0.1924 0.044 Uiso 1 1 calc R U . . .
H70B H 0.4651 0.3021 0.2234 0.044 Uiso 1 1 calc R U . . .
H70C H 0.5605 0.3241 0.2429 0.044 Uiso 1 1 calc R U . . .
C71 C 0.62942(19) 0.44841(19) 0.03335(9) 0.0326(5) Uani 1 1 d . . . . .
H71A H 0.5876 0.4856 0.0046 0.049 Uiso 1 1 calc R U . . .
H71B H 0.6619 0.3797 0.0235 0.049 Uiso 1 1 calc R U . . .
H71C H 0.6861 0.4711 0.0375 0.049 Uiso 1 1 calc R U . . .
C72 C 0.33137(18) 0.66585(16) 0.16771(9) 0.0271(5) Uani 1 1 d . . . . .
H72A H 0.3660 0.7090 0.1755 0.041 Uiso 1 1 calc R U . . .
H72B H 0.2836 0.6612 0.2000 0.041 Uiso 1 1 calc R U . . .
H72C H 0.2895 0.6917 0.1372 0.041 Uiso 1 1 calc R U . . .
C73 C 0.52041(16) 0.46424(14) 0.40179(8) 0.0193(4) Uani 1 1 d . . . . .
H73A H 0.5779 0.4436 0.4252 0.029 Uiso 1 1 calc R U . . .
H73B H 0.5519 0.4567 0.3635 0.029 Uiso 1 1 calc R U . . .
H73C H 0.4782 0.4243 0.4093 0.029 Uiso 1 1 calc R U . . .
C74 C 0.4172(2) 0.76627(18) 0.51307(10) 0.0382(6) Uani 1 1 d . . . . .
H74A H 0.3873 0.8359 0.5057 0.057 Uiso 1 1 calc R U . . .
H74B H 0.4946 0.7441 0.5146 0.057 Uiso 1 1 calc R U . . .
H74C H 0.3823 0.7534 0.5480 0.057 Uiso 1 1 calc R U . . .
C75 C 0.19567(17) 0.76538(16) 0.36737(9) 0.0245(4) Uani 1 1 d . . . . .
H75A H 0.1471 0.8237 0.3877 0.037 Uiso 1 1 calc R U . . .
H75B H 0.1572 0.7238 0.3630 0.037 Uiso 1 1 calc R U . . .
H75C H 0.2213 0.7839 0.3315 0.037 Uiso 1 1 calc R U . . .
C76 C 0.56970(15) 0.93546(14) 0.27997(8) 0.0166(4) Uani 1 1 d . . . . .
C77 C 0.54646(16) 1.03513(14) 0.29963(8) 0.0184(4) Uani 1 1 d . . . . .
C78 C 0.43894(17) 1.10192(14) 0.31021(8) 0.0210(4) Uani 1 1 d . . . . .
C79 C 0.41846(18) 1.19345(15) 0.33023(9) 0.0248(4) Uani 1 1 d . . . . .
H79 H 0.3462 1.2383 0.3379 0.030 Uiso 1 1 calc R U . . .
C80 C 0.50070(19) 1.22028(15) 0.33912(9) 0.0263(5) Uani 1 1 d . . . . .
H80 H 0.4850 1.2826 0.3533 0.032 Uiso 1 1 calc R U . . .
C81 C 0.60590(18) 1.15597(15) 0.32724(8) 0.0244(4) Uani 1 1 d . . . . .
H81 H 0.6624 1.1751 0.3326 0.029 Uiso 1 1 calc R U . . .
C82 C 0.63098(17) 1.06327(15) 0.30745(8) 0.0202(4) Uani 1 1 d . . . . .
C83 C 0.34365(17) 1.08213(14) 0.30003(10) 0.0256(5) Uani 1 1 d . . . . .
C84 C 0.30239(19) 1.02773(16) 0.33648(11) 0.0339(6) Uani 1 1 d . . . . .
C85 C 0.2081(2) 1.01850(18) 0.32632(13) 0.0453(8) Uani 1 1 d . . . . .
H85 H 0.1792 0.9821 0.3511 0.054 Uiso 1 1 calc R U . . .
C86 C 0.1558(2) 1.06010(18) 0.28187(14) 0.0459(8) Uani 1 1 d . . . . .
C87 C 0.20027(19) 1.11150(16) 0.24524(12) 0.0376(6) Uani 1 1 d . . . . .
H87 H 0.1667 1.1387 0.2137 0.045 Uiso 1 1 calc R U . . .
C88 C 0.29273(17) 1.12373(15) 0.25391(10) 0.0282(5) Uani 1 1 d . . . . .
C89 C 0.74598(17) 0.99937(14) 0.29134(9) 0.0210(4) Uani 1 1 d . . . . .
C90 C 0.81412(18) 0.95497(16) 0.33125(9) 0.0253(5) Uani 1 1 d . . . . .
C91 C 0.91755(18) 0.88962(17) 0.31487(10) 0.0298(5) Uani 1 1 d . . . . .
H91 H 0.9635 0.8589 0.3418 0.036 Uiso 1 1 calc R U . . .
C92 C 0.95625(18) 0.86753(17) 0.26036(10) 0.0293(5) Uani 1 1 d . . . . .
C93 C 0.89092(17) 0.91786(16) 0.22144(9) 0.0257(5) Uani 1 1 d . . . . .
H93 H 0.9180 0.9068 0.1840 0.031 Uiso 1 1 calc R U . . .
C94 C 0.78637(17) 0.98426(15) 0.23602(9) 0.0214(4) Uani 1 1 d . . . . .
C95 C 0.3576(2) 0.97668(17) 0.38453(11) 0.0418(7) Uani 1 1 d . . . . .
H95A H 0.3989 0.9081 0.3757 0.063 Uiso 1 1 calc R U . . .
H95B H 0.3038 0.9826 0.4160 0.063 Uiso 1 1 calc R U . . .
H95C H 0.4062 1.0061 0.3932 0.063 Uiso 1 1 calc R U . . .
C96 C 0.0524(2) 1.0520(2) 0.27259(18) 0.0665(11) Uani 1 1 d . . . . .
H96A H -0.0034 1.1169 0.2694 0.100 Uiso 1 1 calc R U . . .
H96B H 0.0294 1.0183 0.3034 0.100 Uiso 1 1 calc R U . . .
H96C H 0.0640 1.0156 0.2390 0.100 Uiso 1 1 calc R U . . .
C97 C 0.33907(18) 1.17900(16) 0.21285(10) 0.0288(5) Uani 1 1 d . . . . .
H97A H 0.3011 1.1926 0.1806 0.043 Uiso 1 1 calc R U . . .
H97B H 0.4155 1.1402 0.2023 0.043 Uiso 1 1 calc R U . . .
H97C H 0.3307 1.2401 0.2290 0.043 Uiso 1 1 calc R U . . .
C98 C 0.7745(2) 0.97591(18) 0.39107(9) 0.0331(5) Uani 1 1 d . . . . .
H98A H 0.8334 0.9411 0.4127 0.050 Uiso 1 1 calc R U . . .
H98B H 0.7155 0.9546 0.4016 0.050 Uiso 1 1 calc R U . . .
H98C H 0.7491 1.0456 0.3976 0.050 Uiso 1 1 calc R U . . .
C99 C 1.0673(2) 0.7925(2) 0.24286(12) 0.0433(6) Uani 1 1 d . . . . .
H99A H 1.0730 0.7756 0.2046 0.065 Uiso 1 1 calc R U . . .
H99B H 1.0799 0.7345 0.2654 0.065 Uiso 1 1 calc R U . . .
H99C H 1.1210 0.8188 0.2473 0.065 Uiso 1 1 calc R U . . .
C100 C 0.72198(18) 1.04008(16) 0.19168(9) 0.0251(4) Uani 1 1 d . . . . .
H10A H 0.7222 1.1052 0.1894 0.038 Uiso 1 1 calc R U . . .
H10B H 0.6479 1.0447 0.2000 0.038 Uiso 1 1 calc R U . . .
H10C H 0.7538 1.0067 0.1568 0.038 Uiso 1 1 calc R U . . .
C1S C 0.9639(9) 0.1467(6) 0.4541(5) 0.295(8) Uani 1 1 d . . . . .
H1S1 H 1.0155 0.1400 0.4215 0.442 Uiso 1 1 calc R U . . .
H1S2 H 0.9672 0.1940 0.4789 0.442 Uiso 1 1 calc R U . . .
H1S3 H 0.8913 0.1688 0.4436 0.442 Uiso 1 1 calc R U . . .
C2S C 0.9842(6) 0.0752(6) 0.4751(3) 0.181(4) Uani 1 1 d . . . . .
H2S1 H 0.9739 0.1001 0.5125 0.218 Uiso 1 1 calc R U . A .
H2S2 H 1.0628 0.0515 0.4648 0.218 Uiso 1 1 calc R U . . .
C3S C 0.8167(5) 1.0588(5) 0.0336(3) 0.1175(19) Uiso 0.5 1 d . . P B 1
H3S1 H 0.8099 1.0534 -0.0049 0.176 Uiso 0.5 1 calc R U P B 1
H3S2 H 0.7746 1.1254 0.0460 0.176 Uiso 0.5 1 calc R U P B 1
H3S3 H 0.7900 1.0148 0.0553 0.176 Uiso 0.5 1 calc R U P B 1
C4S C 0.9311(6) 1.0325(4) 0.0401(2) 0.0551(16) Uani 0.5 1 d . . P B 1
H4S1 H 0.9380 1.0908 0.0529 0.066 Uiso 0.5 1 calc R U P B 1
H4S2 H 0.9495 0.9838 0.0695 0.066 Uiso 0.5 1 calc R U P B 1
C4S' C 0.8854(6) 1.0264(5) -0.0065(3) 0.0565(17) Uani 0.5 1 d . . P B 2
H4S3 H 0.8670 1.0752 -0.0359 0.068 Uiso 0.5 1 calc R U P B 2
H4S4 H 0.8785 0.9682 -0.0194 0.068 Uiso 0.5 1 calc R U P B 2
C3S' C 0.8167(5) 1.0588(5) 0.0336(3) 0.1175(19) Uiso 0.5 1 d . . P B 2
H3S4 H 0.8428 1.0913 0.0581 0.176 Uiso 0.5 1 calc R U P B 2
H3S5 H 0.8033 1.0054 0.0529 0.176 Uiso 0.5 1 calc R U P B 2
H3S6 H 0.7499 1.1051 0.0213 0.176 Uiso 0.5 1 calc R U P B 2

loop_
_atom_site_aniso_label
_atom_site_aniso_U_11
_atom_site_aniso_U_22
_atom_site_aniso_U_33
_atom_site_aniso_U_23
_atom_site_aniso_U_13
_atom_site_aniso_U_12
Cu1 0.01304(14) 0.01307(13) 0.01278(13) 0.00096(10) -0.00110(9) -0.00587(11)
Cu2 0.01339(14) 0.01277(13) 0.01433(13) 0.00080(10) -0.00116(10) -0.00555(11)
Cu3 0.01245(14) 0.01288(13) 0.01400(13) 0.00007(10) -0.00180(9) -0.00565(11)
Cu4 0.01358(14) 0.01254(13) 0.01467(13) 0.00071(10) -0.00151(10) -0.00565(11)
S1 0.0165(2) 0.0156(2) 0.0121(2) 0.00170(16) -0.00175(15) -0.00755(18)
S2 0.0182(2) 0.0171(2) 0.0152(2) 0.00199(17) -0.00087(16) -0.00956(18)
S3 0.0120(2) 0.0133(2) 0.0140(2) 0.00185(16) -0.00088(15) -0.00429(17)
S4 0.0125(2) 0.0168(2) 0.0131(2) 0.00204(16) -0.00167(15) -0.00565(17)
S5 0.0146(2) 0.0141(2) 0.0159(2) 0.00055(17) -0.00116(16) -0.00757(18)
S6 0.0126(2) 0.0148(2) 0.0153(2) -0.00011(16) -0.00083(15) -0.00689(17)
S7 0.0157(2) 0.0130(2) 0.0171(2) -0.00160(17) -0.00180(16) -0.00683(18)
S8 0.0169(2) 0.0119(2) 0.0197(2) 0.00059(17) -0.00296(17) -0.00443(18)
O1S 0.163(8) 0.167(7) 0.106(7) 0.084(6) -0.078(5) -0.132(6)
O2S 0.093(3) 0.106(3) 0.0413(18) 0.0268(19) -0.0227(18) -0.072(2)
C1 0.0165(10) 0.0128(9) 0.0146(9) 0.0028(7) 0.0005(7) -0.0041(7)
C2 0.0244(11) 0.0165(9) 0.0150(9) 0.0022(7) -0.0010(7) -0.0106(8)
C3 0.0263(11) 0.0187(10) 0.0183(10) 0.0028(8) -0.0020(8) -0.0098(9)
C4 0.0333(13) 0.0256(11) 0.0205(10) 0.0094(9) -0.0061(9) -0.0114(10)
C5 0.0376(13) 0.0274(11) 0.0157(10) 0.0077(8) 0.0010(8) -0.0155(10)
C6 0.0284(12) 0.0250(11) 0.0183(10) -0.0001(8) 0.0033(8) -0.0132(9)
C7 0.0255(11) 0.0190(10) 0.0162(9) 0.0009(8) 0.0007(8) -0.0123(9)
C8 0.0228(11) 0.0214(10) 0.0169(9) 0.0098(8) -0.0066(8) -0.0077(8)
C9 0.0229(11) 0.0194(10) 0.0217(10) 0.0100(8) -0.0084(8) -0.0072(8)
C10 0.0233(11) 0.0186(10) 0.0266(11) 0.0064(8) -0.0042(8) -0.0045(9)
C11 0.0234(12) 0.0253(11) 0.0352(12) 0.0113(9) -0.0056(9) -0.0083(9)
C12 0.0263(12) 0.0277(11) 0.0311(12) 0.0099(9) -0.0096(9) -0.0140(10)
C13 0.0291(12) 0.0239(10) 0.0200(10) 0.0091(8) -0.0082(8) -0.0111(9)
C14 0.0202(10) 0.0240(10) 0.0142(9) -0.0013(8) 0.0036(7) -0.0098(9)
C15 0.0267(12) 0.0313(12) 0.0192(10) -0.0023(9) 0.0027(8) -0.0168(10)
C16 0.0243(12) 0.0419(13) 0.0206(10) -0.0031(9) 0.0004(8) -0.0208(10)
C17 0.0224(11) 0.0369(12) 0.0155(9) 0.0000(9) -0.0004(8) -0.0120(10)
C18 0.0235(11) 0.0248(10) 0.0162(9) 0.0010(8) -0.0008(7) -0.0105(9)
C19 0.0203(10) 0.0249(10) 0.0130(9) -0.0004(8) 0.0009(7) -0.0096(9)
C20 0.0246(11) 0.0220(10) 0.0293(11) 0.0046(9) -0.0049(8) -0.0081(9)
C21 0.0286(14) 0.0359(14) 0.0644(18) 0.0013(13) 0.0031(12) -0.0139(11)
C22 0.0393(14) 0.0338(12) 0.0251(11) 0.0012(9) -0.0036(9) -0.0211(11)
C23 0.0332(13) 0.0357(13) 0.0385(13) -0.0019(10) 0.0015(10) -0.0229(11)
C24 0.0230(12) 0.0451(14) 0.0244(11) 0.0026(10) -0.0044(8) -0.0131(10)
C25 0.0228(11) 0.0210(10) 0.0225(10) -0.0006(8) -0.0022(8) -0.0097(9)
C26 0.0158(9) 0.0138(9) 0.0158(9) 0.0006(7) -0.0035(7) -0.0088(7)
C27 0.0115(9) 0.0174(9) 0.0174(9) 0.0040(7) -0.0020(7) -0.0064(8)
C28 0.0160(10) 0.0184(9) 0.0171(9) 0.0028(8) -0.0005(7) -0.0073(8)
C29 0.0199(11) 0.0181(10) 0.0227(10) 0.0010(8) -0.0024(8) -0.0017(8)
C30 0.0201(11) 0.0253(11) 0.0239(11) 0.0062(9) -0.0081(8) -0.0005(9)
C31 0.0200(11) 0.0285(11) 0.0175(9) 0.0040(8) -0.0068(8) -0.0078(9)
C32 0.0154(10) 0.0186(9) 0.0174(9) 0.0032(8) -0.0019(7) -0.0083(8)
C33 0.0157(10) 0.0109(9) 0.0201(10) -0.0003(7) -0.0025(7) -0.0025(7)
C34 0.0145(10) 0.0143(9) 0.0213(10) 0.0001(7) -0.0019(7) -0.0017(8)
C35 0.0223(11) 0.0248(11) 0.0203(10) -0.0043(8) 0.0006(8) -0.0073(9)
C36 0.0289(12) 0.0295(12) 0.0287(12) -0.0099(9) -0.0028(9) -0.0123(10)
C37 0.0231(11) 0.0249(11) 0.0361(12) -0.0075(9) -0.0003(9) -0.0141(9)
C38 0.0193(10) 0.0136(9) 0.0267(11) -0.0016(8) -0.0001(8) -0.0052(8)
C39 0.0155(10) 0.0232(10) 0.0155(9) 0.0009(8) -0.0073(7) -0.0066(8)
C40 0.0205(11) 0.0235(10) 0.0249(10) -0.0014(8) -0.0069(8) -0.0099(9)
C41 0.0307(12) 0.0215(11) 0.0327(12) -0.0002(9) -0.0099(9) -0.0098(9)
C42 0.0262(12) 0.0285(12) 0.0267(11) -0.0057(9) -0.0103(9) -0.0029(9)
C43 0.0216(11) 0.0360(12) 0.0161(10) -0.0023(9) -0.0019(8) -0.0066(9)
C44 0.0199(10) 0.0270(11) 0.0148(9) 0.0013(8) -0.0062(7) -0.0084(9)
C45 0.0181(10) 0.0242(10) 0.0228(10) -0.0009(8) -0.0010(8) -0.0086(9)
C46 0.0490(17) 0.069(2) 0.0360(14) -0.0189(13) -0.0022(11) -0.0365(15)
C47 0.0281(12) 0.0235(11) 0.0317(12) -0.0011(9) 0.0051(9) -0.0145(9)
C48 0.0315(13) 0.0304(12) 0.0423(14) -0.0016(10) 0.0021(10) -0.0201(11)
C49 0.0435(16) 0.0330(13) 0.0371(14) -0.0089(11) -0.0058(11) -0.0027(12)
C50 0.0305(12) 0.0347(12) 0.0184(10) 0.0043(9) -0.0010(8) -0.0157(10)
C51 0.0168(10) 0.0167(9) 0.0106(8) 0.0019(7) -0.0032(7) -0.0093(8)
C52 0.0150(10) 0.0160(9) 0.0162(9) 0.0019(7) -0.0035(7) -0.0085(8)
C53 0.0171(10) 0.0195(9) 0.0169(9) 0.0015(7) -0.0033(7) -0.0098(8)
C54 0.0259(11) 0.0280(11) 0.0200(10) -0.0019(8) -0.0041(8) -0.0177(9)
C55 0.0231(11) 0.0308(11) 0.0229(10) -0.0002(9) -0.0004(8) -0.0206(9)
C56 0.0207(10) 0.0280(11) 0.0162(9) -0.0002(8) 0.0007(7) -0.0143(9)
C57 0.0157(10) 0.0192(9) 0.0158(9) 0.0020(7) -0.0031(7) -0.0080(8)
C58 0.0175(10) 0.0232(10) 0.0166(9) -0.0019(8) -0.0032(7) -0.0129(8)
C59 0.0254(11) 0.0226(10) 0.0213(10) -0.0021(8) -0.0036(8) -0.0149(9)
C60 0.0251(11) 0.0246(11) 0.0252(11) -0.0074(9) -0.0006(8) -0.0109(9)
C61 0.0267(12) 0.0358(12) 0.0174(10) -0.0028(9) -0.0010(8) -0.0180(10)
C62 0.0265(11) 0.0295(11) 0.0177(10) 0.0039(8) -0.0038(8) -0.0144(9)
C63 0.0201(10) 0.0253(10) 0.0173(9) 0.0006(8) -0.0057(7) -0.0118(9)
C64 0.0177(10) 0.0223(10) 0.0132(9) 0.0010(7) 0.0008(7) -0.0140(8)
C65 0.0189(10) 0.0207(10) 0.0120(9) 0.0009(7) 0.0021(7) -0.0121(8)
C66 0.0215(11) 0.0247(10) 0.0162(9) 0.0015(8) -0.0039(7) -0.0123(9)
C67 0.0289(12) 0.0247(11) 0.0204(10) -0.0040(8) -0.0026(8) -0.0148(9)
C68 0.0231(11) 0.0202(10) 0.0222(10) -0.0037(8) 0.0035(8) -0.0092(9)
C69 0.0174(10) 0.0219(10) 0.0185(9) 0.0013(8) 0.0020(7) -0.0112(8)
C70 0.0350(13) 0.0219(11) 0.0331(12) -0.0007(9) -0.0013(9) -0.0133(10)
C71 0.0323(13) 0.0435(14) 0.0214(11) -0.0038(10) 0.0046(9) -0.0163(11)
C72 0.0286(12) 0.0280(11) 0.0218(10) 0.0025(9) -0.0057(8) -0.0076(9)
C73 0.0208(10) 0.0216(10) 0.0168(9) -0.0003(8) -0.0012(7) -0.0101(8)
C74 0.0485(16) 0.0307(13) 0.0363(13) -0.0106(11) -0.0151(11) -0.0121(11)
C75 0.0204(11) 0.0258(11) 0.0279(11) 0.0006(9) -0.0031(8) -0.0097(9)
C76 0.0150(10) 0.0141(9) 0.0207(10) -0.0014(7) 0.0025(7) -0.0072(8)
C77 0.0228(11) 0.0147(9) 0.0181(9) -0.0013(7) 0.0012(7) -0.0087(8)
C78 0.0246(11) 0.0139(9) 0.0233(10) 0.0000(8) 0.0036(8) -0.0084(8)
C79 0.0282(12) 0.0153(10) 0.0256(11) -0.0038(8) 0.0071(8) -0.0056(9)
C80 0.0416(13) 0.0154(10) 0.0239(11) -0.0045(8) 0.0016(9) -0.0144(10)
C81 0.0361(13) 0.0208(10) 0.0233(10) 0.0006(8) -0.0049(9) -0.0182(10)
C82 0.0280(11) 0.0177(10) 0.0180(9) 0.0010(8) -0.0018(8) -0.0126(9)
C83 0.0188(11) 0.0127(9) 0.0401(13) -0.0096(9) 0.0105(9) -0.0041(8)
C84 0.0303(13) 0.0140(10) 0.0520(15) -0.0109(10) 0.0192(10) -0.0092(9)
C85 0.0326(15) 0.0207(12) 0.080(2) -0.0153(13) 0.0256(14) -0.0163(11)
C86 0.0201(13) 0.0209(12) 0.094(2) -0.0220(14) 0.0096(13) -0.0079(10)
C87 0.0208(12) 0.0173(11) 0.0720(18) -0.0138(11) -0.0021(11) -0.0041(9)
C88 0.0167(11) 0.0131(9) 0.0508(14) -0.0095(9) 0.0007(9) -0.0020(8)
C89 0.0227(11) 0.0167(9) 0.0290(11) 0.0008(8) -0.0040(8) -0.0133(8)
C90 0.0282(12) 0.0248(11) 0.0312(12) 0.0030(9) -0.0071(9) -0.0184(10)
C91 0.0264(12) 0.0288(12) 0.0407(13) 0.0090(10) -0.0150(9) -0.0153(10)
C92 0.0216(12) 0.0275(11) 0.0428(13) 0.0006(10) -0.0054(9) -0.0135(10)
C93 0.0230(11) 0.0261(11) 0.0332(12) -0.0038(9) -0.0001(8) -0.0155(9)
C94 0.0228(11) 0.0169(9) 0.0290(11) -0.0005(8) -0.0033(8) -0.0124(9)
C95 0.0481(16) 0.0232(12) 0.0473(15) -0.0046(11) 0.0239(12) -0.0156(11)
C96 0.0262(15) 0.0401(16) 0.136(3) -0.0289(19) 0.0083(16) -0.0186(13)
C97 0.0219(12) 0.0185(10) 0.0435(13) -0.0001(9) -0.0085(9) -0.0040(9)
C98 0.0394(14) 0.0366(13) 0.0290(12) 0.0049(10) -0.0112(10) -0.0193(11)
C99 0.0256(14) 0.0438(15) 0.0551(17) -0.0017(13) -0.0070(11) -0.0070(12)
C100 0.0263(12) 0.0245(11) 0.0243(11) 0.0013(9) 0.0000(8) -0.0110(9)
C1S 0.263(12) 0.156(8) 0.338(15) 0.139(9) 0.154(11) -0.023(7)
C2S 0.138(6) 0.173(8) 0.129(6) 0.050(5) 0.061(5) 0.020(5)
C4S 0.088(5) 0.037(3) 0.040(3) 0.002(3) -0.001(3) -0.027(3)
C4S' 0.087(5) 0.054(4) 0.052(4) 0.016(3) -0.034(3) -0.047(4)

loop_
_atom_type_symbol
_atom_type_description
_atom_type_scat_dispersion_real
_atom_type_scat_dispersion_imag
_atom_type_scat_source
C C 0.0181 0.0091 'International Tables Vol C Tables 4.2.6.8 and 6.1.1.4'
H H 0.0000 0.0000 'International Tables Vol C Tables 4.2.6.8 and 6.1.1.4'
S S 0.3331 0.5567 'International Tables Vol C Tables 4.2.6.8 and 6.1.1.4'
Cu Cu -1.9646 0.5888 'International Tables Vol C Tables 4.2.6.8 and 6.1.1.4'
O O 0.0492 0.0322 'International Tables Vol C Tables 4.2.6.8 and 6.1.1.4'

loop_
_geom_angle_atom_site_label_1
_geom_angle_atom_site_label_2
_geom_angle_atom_site_label_3
_geom_angle
_geom_angle_site_symmetry_1
_geom_angle_site_symmetry_3
S5 Cu1 S1 113.475(19) . .
S5 Cu1 S3 117.115(19) . .
S1 Cu1 S3 128.917(19) . .
S5 Cu1 Cu2 142.001(17) . .
S1 Cu1 Cu2 88.479(15) . .
S3 Cu1 Cu2 54.862(14) . .
S5 Cu1 Cu4 100.392(16) . .
S1 Cu1 Cu4 55.158(14) . .
S3 Cu1 Cu4 119.442(16) . .
Cu2 Cu1 Cu4 66.068(10) . .
S5 Cu1 Cu3 85.116(15) . .
S1 Cu1 Cu3 111.570(16) . .
S3 Cu1 Cu3 79.802(14) . .
Cu2 Cu1 Cu3 57.420(9) . .
Cu4 Cu1 Cu3 56.887(9) . .
S2 Cu2 S3 113.62(2) . .
S2 Cu2 S7 123.69(2) . .
S3 Cu2 S7 122.148(19) . .
S2 Cu2 Cu1 96.917(16) . .
S3 Cu2 Cu1 55.561(13) . .
S7 Cu2 Cu1 119.783(16) . .
S2 Cu2 Cu3 142.350(17) . .
S3 Cu2 Cu3 85.231(14) . .
S7 Cu2 Cu3 54.385(13) . .
Cu1 Cu2 Cu3 66.157(10) . .
S2 Cu2 Cu4 85.544(15) . .
S3 Cu2 Cu4 111.384(15) . .
S7 Cu2 Cu4 81.702(14) . .
Cu1 Cu2 Cu4 57.109(9) . .
Cu3 Cu2 Cu4 56.875(9) . .
S4 Cu3 S7 114.478(19) . .
S4 Cu3 S6 118.092(19) . .
S7 Cu3 S6 126.81(2) . .
S4 Cu3 Cu4 142.367(17) . .
S7 Cu3 Cu4 87.445(15) . .
S6 Cu3 Cu4 54.761(13) . .
S4 Cu3 Cu2 100.979(16) . .
S7 Cu3 Cu2 55.206(14) . .
S6 Cu3 Cu2 119.189(16) . .
Cu4 Cu3 Cu2 65.612(10) . .
S4 Cu3 Cu1 86.120(15) . .
S7 Cu3 Cu1 110.981(16) . .
S6 Cu3 Cu1 80.531(14) . .
Cu4 Cu3 Cu1 56.806(10) . .
Cu2 Cu3 Cu1 56.423(9) . .
S8 Cu4 S6 115.28(2) . .
S8 Cu4 S1 120.806(19) . .
S6 Cu4 S1 123.115(19) . .
S8 Cu4 Cu1 141.097(17) . .
S6 Cu4 Cu1 86.421(15) . .
S1 Cu4 Cu1 55.281(14) . .
S8 Cu4 Cu3 98.734(16) . .
S6 Cu4 Cu3 55.247(13) . .
S1 Cu4 Cu3 121.024(16) . .
Cu1 Cu4 Cu3 66.308(10) . .
S8 Cu4 Cu2 84.584(15) . .
S6 Cu4 Cu2 111.724(16) . .
S1 Cu4 Cu2 82.907(14) . .
Cu1 Cu4 Cu2 56.823(9) . .
Cu3 Cu4 Cu2 57.512(9) . .
C1 S1 Cu4 101.15(6) . .
C1 S1 Cu1 108.62(7) . .
Cu4 S1 Cu1 69.561(15) . .
C1 S2 Cu2 107.00(7) . .
C26 S3 Cu2 112.97(7) . .
C26 S3 Cu1 102.67(6) . .
Cu2 S3 Cu1 69.577(15) . .
C26 S4 Cu3 104.89(7) . .
C51 S5 Cu1 104.86(6) . .
C51 S6 Cu4 111.07(6) . .
C51 S6 Cu3 101.87(6) . .
Cu4 S6 Cu3 69.991(15) . .
C76 S7 Cu3 110.41(6) . .
C76 S7 Cu2 100.35(7) . .
Cu3 S7 Cu2 70.409(15) . .
C76 S8 Cu4 106.50(7) . .
C2S O1S C2S 141.7(5) . 2_756
C4S O2S C4S 180.0 2_775 .
C4S' O2S C4S' 180.0 . 2_775
C2 C1 S2 116.44(13) . .
C2 C1 S1 117.81(14) . .
S2 C1 S1 125.74(11) . .
C7 C2 C3 119.64(18) . .
C7 C2 C1 119.04(17) . .
C3 C2 C1 121.24(17) . .
C4 C3 C2 119.23(19) . .
C4 C3 C8 117.65(18) . .
C2 C3 C8 123.13(17) . .
C5 C4 C3 121.2(2) . .
C5 C4 H4 119.4 . .
C3 C4 H4 119.4 . .
C4 C5 C6 119.50(19) . .
C4 C5 H5 120.3 . .
C6 C5 H5 120.3 . .
C5 C6 C7 121.4(2) . .
C5 C6 H6 119.3 . .
C7 C6 H6 119.3 . .
C6 C7 C2 118.81(19) . .
C6 C7 C14 115.92(18) . .
C2 C7 C14 125.12(17) . .
C9 C8 C13 119.9(2) . .
C9 C8 C3 120.85(18) . .
C13 C8 C3 119.22(19) . .
C10 C9 C8 118.97(19) . .
C10 C9 C20 120.9(2) . .
C8 C9 C20 120.12(19) . .
C9 C10 C11 121.8(2) . .
C9 C10 H10 119.1 . .
C11 C10 H10 119.1 . .
C12 C11 C10 117.8(2) . .
C12 C11 C21 121.9(2) . .
C10 C11 C21 120.3(2) . .
C11 C12 C13 122.2(2) . .
C11 C12 H12 118.9 . .
C13 C12 H12 118.9 . .
C12 C13 C8 118.9(2) . .
C12 C13 C22 120.7(2) . .
C8 C13 C22 120.4(2) . .
C19 C14 C15 119.62(19) . .
C19 C14 C7 120.71(18) . .
C15 C14 C7 119.16(19) . .
C16 C15 C14 119.1(2) . .
C16 C15 C23 119.70(19) . .
C14 C15 C23 121.2(2) . .
C15 C16 C17 122.34(19) . .
C15 C16 H16 118.8 . .
C17 C16 H16 118.8 . .
C16 C17 C18 117.6(2) . .
C16 C17 C24 121.4(2) . .
C18 C17 C24 121.0(2) . .
C17 C18 C19 122.3(2) . .
C17 C18 H18 118.8 . .
C19 C18 H18 118.8 . .
C18 C19 C14 118.94(18) . .
C18 C19 C25 117.80(18) . .
C14 C19 C25 123.22(18) . .
C9 C20 H20A 109.5 . .
C9 C20 H20B 109.5 . .
H20A C20 H20B 109.5 . .
C9 C20 H20C 109.5 . .
H20A C20 H20C 109.5 . .
H20B C20 H20C 109.5 . .
C11 C21 H21A 109.5 . .
C11 C21 H21B 109.5 . .
H21A C21 H21B 109.5 . .
C11 C21 H21C 109.5 . .
H21A C21 H21C 109.5 . .
H21B C21 H21C 109.5 . .
C13 C22 H22A 109.5 . .
C13 C22 H22B 109.5 . .
H22A C22 H22B 109.5 . .
C13 C22 H22C 109.5 . .
H22A C22 H22C 109.5 . .
H22B C22 H22C 109.5 . .
C15 C23 H23A 109.5 . .
C15 C23 H23B 109.5 . .
H23A C23 H23B 109.5 . .
C15 C23 H23C 109.5 . .
H23A C23 H23C 109.5 . .
H23B C23 H23C 109.5 . .
C17 C24 H24A 109.5 . .
C17 C24 H24B 109.5 . .
H24A C24 H24B 109.5 . .
C17 C24 H24C 109.5 . .
H24A C24 H24C 109.5 . .
H24B C24 H24C 109.5 . .
C19 C25 H25A 109.5 . .
C19 C25 H25B 109.5 . .
H25A C25 H25B 109.5 . .
C19 C25 H25C 109.5 . .
H25A C25 H25C 109.5 . .
H25B C25 H25C 109.5 . .
C27 C26 S4 119.24(14) . .
C27 C26 S3 115.87(13) . .
S4 C26 S3 124.89(11) . .
C28 C27 C32 119.48(17) . .
C28 C27 C26 120.43(17) . .
C32 C27 C26 120.09(17) . .
C29 C28 C27 119.33(18) . .
C29 C28 C33 117.49(18) . .
C27 C28 C33 123.01(17) . .
C30 C29 C28 121.03(19) . .
C30 C29 H29 119.5 . .
C28 C29 H29 119.5 . .
C31 C30 C29 119.89(19) . .
C31 C30 H30 120.1 . .
C29 C30 H30 120.1 . .
C30 C31 C32 120.75(19) . .
C30 C31 H31 119.6 . .
C32 C31 H31 119.6 . .
C31 C32 C27 119.37(18) . .
C31 C32 C39 118.04(17) . .
C27 C32 C39 122.59(17) . .
C34 C33 C38 119.98(18) . .
C34 C33 C28 120.35(17) . .
C38 C33 C28 119.51(17) . .
C35 C34 C33 119.17(18) . .
C35 C34 C45 119.77(18) . .
C33 C34 C45 121.06(18) . .
C34 C35 C36 122.0(2) . .
C34 C35 H35 119.0 . .
C36 C35 H35 119.0 . .
C37 C36 C35 118.0(2) . .
C37 C36 C46 121.6(2) . .
C35 C36 C46 120.4(2) . .
C36 C37 C38 121.97(19) . .
C36 C37 H37 119.0 . .
C38 C37 H37 119.0 . .
C37 C38 C33 118.90(19) . .
C37 C38 C47 119.33(18) . .
C33 C38 C47 121.71(19) . .
C40 C39 C44 120.20(19) . .
C40 C39 C32 120.33(18) . .
C44 C39 C32 119.46(18) . .
C41 C40 C39 118.9(2) . .
C41 C40 C48 119.77(19) . .
C39 C40 C48 121.30(19) . .
C42 C41 C40 122.2(2) . .
C42 C41 H41 118.9 . .
C40 C41 H41 118.9 . .
C41 C42 C43 118.2(2) . .
C41 C42 C49 120.1(2) . .
C43 C42 C49 121.8(2) . .
C42 C43 C44 121.6(2) . .
C42 C43 H43 119.2 . .
C44 C43 H43 119.2 . .
C43 C44 C39 118.85(19) . .
C43 C44 C50 120.70(19) . .
C39 C44 C50 120.39(19) . .
C34 C45 H45A 109.5 . .
C34 C45 H45B 109.5 . .
H45A C45 H45B 109.5 . .
C34 C45 H45C 109.5 . .
H45A C45 H45C 109.5 . .
H45B C45 H45C 109.5 . .
C36 C46 H46A 109.5 . .
C36 C46 H46B 109.5 . .
H46A C46 H46B 109.5 . .
C36 C46 H46C 109.5 . .
H46A C46 H46C 109.5 . .
H46B C46 H46C 109.5 . .
C38 C47 H47A 109.5 . .
C38 C47 H47B 109.5 . .
H47A C47 H47B 109.5 . .
C38 C47 H47C 109.5 . .
H47A C47 H47C 109.5 . .
H47B C47 H47C 109.5 . .
C40 C48 H48A 109.5 . .
C40 C48 H48B 109.5 . .
H48A C48 H48B 109.5 . .
C40 C48 H48C 109.5 . .
H48A C48 H48C 109.5 . .
H48B C48 H48C 109.5 . .
C42 C49 H49A 109.5 . .
C42 C49 H49B 109.5 . .
H49A C49 H49B 109.5 . .
C42 C49 H49C 109.5 . .
H49A C49 H49C 109.5 . .
H49B C49 H49C 109.5 . .
C44 C50 H50A 109.5 . .
C44 C50 H50B 109.5 . .
H50A C50 H50B 109.5 . .
C44 C50 H50C 109.5 . .
H50A C50 H50C 109.5 . .
H50B C50 H50C 109.5 . .
C52 C51 S5 117.73(14) . .
C52 C51 S6 116.71(14) . .
S5 C51 S6 125.55(11) . .
C57 C52 C53 119.90(17) . .
C57 C52 C51 120.76(16) . .
C53 C52 C51 119.33(16) . .
C54 C53 C52 118.79(18) . .
C54 C53 C58 119.51(17) . .
C52 C53 C58 121.70(16) . .
C55 C54 C53 121.48(18) . .
C55 C54 H54 119.3 . .
C53 C54 H54 119.3 . .
C54 C55 C56 119.57(18) . .
C54 C55 H55 120.2 . .
C56 C55 H55 120.2 . .
C55 C56 C57 121.24(18) . .
C55 C56 H56 119.4 . .
C57 C56 H56 119.4 . .
C56 C57 C52 118.97(17) . .
C56 C57 C64 118.13(17) . .
C52 C57 C64 122.88(16) . .
C59 C58 C63 119.72(18) . .
C59 C58 C53 119.56(18) . .
C63 C58 C53 120.72(18) . .
C60 C59 C58 119.14(19) . .
C60 C59 C70 119.5(2) . .
C58 C59 C70 121.19(18) . .
C61 C60 C59 122.0(2) . .
C61 C60 H60 119.0 . .
C59 C60 H60 119.0 . .
C62 C61 C60 117.92(19) . .
C62 C61 C71 121.5(2) . .
C60 C61 C71 120.5(2) . .
C61 C62 C63 122.0(2) . .
C61 C62 H62 119.0 . .
C63 C62 H62 119.0 . .
C62 C63 C58 119.0(2) . .
C62 C63 C72 119.48(19) . .
C58 C63 C72 121.55(18) . .
C65 C64 C69 120.12(17) . .
C65 C64 C57 120.22(17) . .
C69 C64 C57 119.62(17) . .
C66 C65 C64 119.01(18) . .
C66 C65 C73 120.04(18) . .
C64 C65 C73 120.91(17) . .
C67 C66 C65 121.50(19) . .
C67 C66 H66 119.3 . .
C65 C66 H66 119.3 . .
C68 C67 C66 118.44(18) . .
C68 C67 C74 120.3(2) . .
C66 C67 C74 121.3(2) . .
C67 C68 C69 121.98(19) . .
C67 C68 H68 119.0 . .
C69 C68 H68 119.0 . .
C68 C69 C64 118.90(18) . .
C68 C69 C75 119.41(19) . .
C64 C69 C75 121.63(18) . .
C59 C70 H70A 109.5 . .
C59 C70 H70B 109.5 . .
H70A C70 H70B 109.5 . .
C59 C70 H70C 109.5 . .
H70A C70 H70C 109.5 . .
H70B C70 H70C 109.5 . .
C61 C71 H71A 109.5 . .
C61 C71 H71B 109.5 . .
H71A C71 H71B 109.5 . .
C61 C71 H71C 109.5 . .
H71A C71 H71C 109.5 . .
H71B C71 H71C 109.5 . .
C63 C72 H72A 109.5 . .
C63 C72 H72B 109.5 . .
H72A C72 H72B 109.5 . .
C63 C72 H72C 109.5 . .
H72A C72 H72C 109.5 . .
H72B C72 H72C 109.5 . .
C65 C73 H73A 109.5 . .
C65 C73 H73B 109.5 . .
H73A C73 H73B 109.5 . .
C65 C73 H73C 109.5 . .
H73A C73 H73C 109.5 . .
H73B C73 H73C 109.5 . .
C67 C74 H74A 109.5 . .
C67 C74 H74B 109.5 . .
H74A C74 H74B 109.5 . .
C67 C74 H74C 109.5 . .
H74A C74 H74C 109.5 . .
H74B C74 H74C 109.5 . .
C69 C75 H75A 109.5 . .
C69 C75 H75B 109.5 . .
H75A C75 H75B 109.5 . .
C69 C75 H75C 109.5 . .
H75A C75 H75C 109.5 . .
H75B C75 H75C 109.5 . .
C77 C76 S8 118.26(15) . .
C77 C76 S7 116.69(14) . .
S8 C76 S7 125.05(11) . .
C78 C77 C82 119.64(18) . .
C78 C77 C76 119.59(17) . .
C82 C77 C76 120.77(18) . .
C79 C78 C77 118.90(19) . .
C79 C78 C83 116.91(19) . .
C77 C78 C83 124.17(18) . .
C80 C79 C78 121.5(2) . .
C80 C79 H79 119.2 . .
C78 C79 H79 119.2 . .
C79 C80 C81 119.52(19) . .
C79 C80 H80 120.2 . .
C81 C80 H80 120.2 . .
C80 C81 C82 121.33(19) . .
C80 C81 H81 119.3 . .
C82 C81 H81 119.3 . .
C81 C82 C77 119.0(2) . .
C81 C82 C89 119.03(18) . .
C77 C82 C89 121.80(18) . .
C84 C83 C88 120.2(2) . .
C84 C83 C78 121.5(2) . .
C88 C83 C78 118.25(19) . .
C83 C84 C85 118.2(3) . .
C83 C84 C95 122.2(2) . .
C85 C84 C95 119.6(2) . .
C86 C85 C84 122.6(2) . .
C86 C85 H85 118.7 . .
C84 C85 H85 118.7 . .
C85 C86 C87 118.2(2) . .
C85 C86 C96 121.8(3) . .
C87 C86 C96 120.0(3) . .
C88 C87 C86 121.3(3) . .
C88 C87 H87 119.3 . .
C86 C87 H87 119.3 . .
C87 C88 C83 119.5(2) . .
C87 C88 C97 119.7(2) . .
C83 C88 C97 120.81(19) . .
C94 C89 C90 119.8(2) . .
C94 C89 C82 119.73(19) . .
C90 C89 C82 120.43(19) . .
C91 C90 C89 118.7(2) . .
C91 C90 C98 120.5(2) . .
C89 C90 C98 120.8(2) . .
C90 C91 C92 122.1(2) . .
C90 C91 H91 118.9 . .
C92 C91 H91 118.9 . .
C93 C92 C91 118.2(2) . .
C93 C92 C99 119.9(2) . .
C91 C92 C99 121.9(2) . .
C92 C93 C94 121.5(2) . .
C92 C93 H93 119.3 . .
C94 C93 H93 119.3 . .
C93 C94 C89 119.2(2) . .
C93 C94 C100 118.58(19) . .
C89 C94 C100 122.22(19) . .
C84 C95 H95A 109.5 . .
C84 C95 H95B 109.5 . .
H95A C95 H95B 109.5 . .
C84 C95 H95C 109.5 . .
H95A C95 H95C 109.5 . .
H95B C95 H95C 109.5 . .
C86 C96 H96A 109.5 . .
C86 C96 H96B 109.5 . .
H96A C96 H96B 109.5 . .
C86 C96 H96C 109.5 . .
H96A C96 H96C 109.5 . .
H96B C96 H96C 109.5 . .
C88 C97 H97A 109.5 . .
C88 C97 H97B 109.5 . .
H97A C97 H97B 109.5 . .
C88 C97 H97C 109.5 . .
H97A C97 H97C 109.5 . .
H97B C97 H97C 109.5 . .
C90 C98 H98A 109.5 . .
C90 C98 H98B 109.5 . .
H98A C98 H98B 109.5 . .
C90 C98 H98C 109.5 . .
H98A C98 H98C 109.5 . .
H98B C98 H98C 109.5 . .
C92 C99 H99A 109.5 . .
C92 C99 H99B 109.5 . .
H99A C99 H99B 109.5 . .
C92 C99 H99C 109.5 . .
H99A C99 H99C 109.5 . .
H99B C99 H99C 109.5 . .
C94 C100 H10A 109.5 . .
C94 C100 H10B 109.5 . .
H10A C100 H10B 109.5 . .
C94 C100 H10C 109.5 . .
H10A C100 H10C 109.5 . .
H10B C100 H10C 109.5 . .
C2S C1S H1S1 109.5 . .
C2S C1S H1S2 109.5 . .
H1S1 C1S H1S2 109.5 . .
C2S C1S H1S3 109.5 . .
H1S1 C1S H1S3 109.5 . .
H1S2 C1S H1S3 109.5 . .
C1S C2S O1S 159.4(14) . .
C1S C2S H2S1 96.3 . .
O1S C2S H2S1 96.3 . .
C1S C2S H2S2 96.3 . .
O1S C2S H2S2 96.3 . .
H2S1 C2S H2S2 103.4 . .
C4S C3S H3S1 109.5 . .
C4S C3S H3S2 109.5 . .
H3S1 C3S H3S2 109.5 . .
C4S C3S H3S3 109.5 . .
H3S1 C3S H3S3 109.5 . .
H3S2 C3S H3S3 109.5 . .
O2S C4S C3S 118.6(5) . .
O2S C4S H4S1 107.7 . .
C3S C4S H4S1 107.7 . .
O2S C4S H4S2 107.7 . .
C3S C4S H4S2 107.7 . .
H4S1 C4S H4S2 107.1 . .
O2S C4S' H4S3 107.7 . .
O2S C4S' H4S4 107.7 . .
H4S3 C4S' H4S4 107.1 . .

loop_
_geom_bond_atom_site_label_1
_geom_bond_atom_site_label_2
_geom_bond_distance
_geom_bond_site_symmetry_2
Cu1 S5 2.2500(5) .
Cu1 S1 2.2906(5) .
Cu1 S3 2.2907(5) .
Cu1 Cu2 2.6029(4) .
Cu1 Cu4 2.6113(4) .
Cu1 Cu3 2.8575(4) .
Cu2 S2 2.2585(5) .
Cu2 S3 2.2713(5) .
Cu2 S7 2.2947(5) .
Cu2 Cu3 2.6325(4) .
Cu2 Cu4 2.8425(4) .
Cu3 S4 2.2499(5) .
Cu3 S7 2.2716(5) .
Cu3 S6 2.2855(5) .
Cu3 Cu4 2.6138(4) .
Cu4 S8 2.2428(5) .
Cu4 S6 2.2719(5) .
Cu4 S1 2.2872(5) .
S1 C1 1.7312(18) .
S2 C1 1.6618(19) .
S3 C26 1.7407(18) .
S4 C26 1.6580(19) .
S5 C51 1.6575(19) .
S6 C51 1.7382(19) .
S7 C76 1.739(2) .
S8 C76 1.660(2) .
O1S C2S 1.241(11) .
O1S C2S 1.332(10) 2_756
O2S C4S 1.245(6) 2_775
O2S C4S 1.245(6) .
O2S C4S' 1.484(7) .
O2S C4S' 1.484(7) 2_775
C1 C2 1.509(3) .
C2 C7 1.408(3) .
C2 C3 1.413(3) .
C3 C4 1.396(3) .
C3 C8 1.494(3) .
C4 C5 1.380(3) .
C4 H4 0.9500 .
C5 C6 1.381(3) .
C5 H5 0.9500 .
C6 C7 1.403(3) .
C6 H6 0.9500 .
C7 C14 1.499(3) .
C8 C9 1.401(3) .
C8 C13 1.404(3) .
C9 C10 1.391(3) .
C9 C20 1.508(3) .
C10 C11 1.395(3) .
C10 H10 0.9500 .
C11 C12 1.387(3) .
C11 C21 1.509(3) .
C12 C13 1.389(3) .
C12 H12 0.9500 .
C13 C22 1.508(3) .
C14 C19 1.401(3) .
C14 C15 1.414(3) .
C15 C16 1.387(3) .
C15 C23 1.510(3) .
C16 C17 1.389(3) .
C16 H16 0.9500 .
C17 C18 1.391(3) .
C17 C24 1.502(3) .
C18 C19 1.396(3) .
C18 H18 0.9500 .
C19 C25 1.512(3) .
C20 H20A 0.9800 .
C20 H20B 0.9800 .
C20 H20C 0.9800 .
C21 H21A 0.9800 .
C21 H21B 0.9800 .
C21 H21C 0.9800 .
C22 H22A 0.9800 .
C22 H22B 0.9800 .
C22 H22C 0.9800 .
C23 H23A 0.9800 .
C23 H23B 0.9800 .
C23 H23C 0.9800 .
C24 H24A 0.9800 .
C24 H24B 0.9800 .
C24 H24C 0.9800 .
C25 H25A 0.9800 .
C25 H25B 0.9800 .
C25 H25C 0.9800 .
C26 C27 1.498(3) .
C27 C28 1.409(3) .
C27 C32 1.415(3) .
C28 C29 1.396(3) .
C28 C33 1.500(3) .
C29 C30 1.385(3) .
C29 H29 0.9500 .
C30 C31 1.385(3) .
C30 H30 0.9500 .
C31 C32 1.398(3) .
C31 H31 0.9500 .
C32 C39 1.491(3) .
C33 C34 1.402(3) .
C33 C38 1.403(3) .
C34 C35 1.389(3) .
C34 C45 1.505(3) .
C35 C36 1.393(3) .
C35 H35 0.9500 .
C36 C37 1.386(3) .
C36 C46 1.512(3) .
C37 C38 1.398(3) .
C37 H37 0.9500 .
C38 C47 1.507(3) .
C39 C40 1.398(3) .
C39 C44 1.404(3) .
C40 C41 1.388(3) .
C40 C48 1.504(3) .
C41 C42 1.382(3) .
C41 H41 0.9500 .
C42 C43 1.393(3) .
C42 C49 1.509(3) .
C43 C44 1.394(3) .
C43 H43 0.9500 .
C44 C50 1.509(3) .
C45 H45A 0.9800 .
C45 H45B 0.9800 .
C45 H45C 0.9800 .
C46 H46A 0.9800 .
C46 H46B 0.9800 .
C46 H46C 0.9800 .
C47 H47A 0.9800 .
C47 H47B 0.9800 .
C47 H47C 0.9800 .
C48 H48A 0.9800 .
C48 H48B 0.9800 .
C48 H48C 0.9800 .
C49 H49A 0.9800 .
C49 H49B 0.9800 .
C49 H49C 0.9800 .
C50 H50A 0.9800 .
C50 H50B 0.9800 .
C50 H50C 0.9800 .
C51 C52 1.499(2) .
C52 C57 1.414(3) .
C52 C53 1.416(3) .
C53 C54 1.394(3) .
C53 C58 1.495(3) .
C54 C55 1.379(3) .
C54 H54 0.9500 .
C55 C56 1.390(3) .
C55 H55 0.9500 .
C56 C57 1.391(3) .
C56 H56 0.9500 .
C57 C64 1.504(3) .
C58 C59 1.402(3) .
C58 C63 1.404(3) .
C59 C60 1.391(3) .
C59 C70 1.504(3) .
C60 C61 1.389(3) .
C60 H60 0.9500 .
C61 C62 1.385(3) .
C61 C71 1.515(3) .
C62 C63 1.394(3) .
C62 H62 0.9500 .
C63 C72 1.508(3) .
C64 C65 1.401(3) .
C64 C69 1.402(3) .
C65 C66 1.400(3) .
C65 C73 1.504(3) .
C66 C67 1.388(3) .
C66 H66 0.9500 .
C67 C68 1.385(3) .
C67 C74 1.513(3) .
C68 C69 1.393(3) .
C68 H68 0.9500 .
C69 C75 1.506(3) .
C70 H70A 0.9800 .
C70 H70B 0.9800 .
C70 H70C 0.9800 .
C71 H71A 0.9800 .
C71 H71B 0.9800 .
C71 H71C 0.9800 .
C72 H72A 0.9800 .
C72 H72B 0.9800 .
C72 H72C 0.9800 .
C73 H73A 0.9800 .
C73 H73B 0.9800 .
C73 H73C 0.9800 .
C74 H74A 0.9800 .
C74 H74B 0.9800 .
C74 H74C 0.9800 .
C75 H75A 0.9800 .
C75 H75B 0.9800 .
C75 H75C 0.9800 .
C76 C77 1.498(3) .
C77 C78 1.412(3) .
C77 C82 1.415(3) .
C78 C79 1.396(3) .
C78 C83 1.499(3) .
C79 C80 1.380(3) .
C79 H79 0.9500 .
C80 C81 1.381(3) .
C80 H80 0.9500 .
C81 C82 1.396(3) .
C81 H81 0.9500 .
C82 C89 1.493(3) .
C83 C84 1.398(3) .
C83 C88 1.405(4) .
C84 C85 1.404(4) .
C84 C95 1.505(4) .
C85 C86 1.378(5) .
C85 H85 0.9500 .
C86 C87 1.393(4) .
C86 C96 1.513(4) .
C87 C88 1.390(3) .
C87 H87 0.9500 .
C88 C97 1.511(3) .
C89 C94 1.402(3) .
C89 C90 1.406(3) .
C90 C91 1.385(3) .
C90 C98 1.513(3) .
C91 C92 1.390(3) .
C91 H91 0.9500 .
C92 C93 1.385(3) .
C92 C99 1.512(4) .
C93 C94 1.393(3) .
C93 H93 0.9500 .
C94 C100 1.505(3) .
C95 H95A 0.9800 .
C95 H95B 0.9800 .
C95 H95C 0.9800 .
C96 H96A 0.9800 .
C96 H96B 0.9800 .
C96 H96C 0.9800 .
C97 H97A 0.9800 .
C97 H97B 0.9800 .
C97 H97C 0.9800 .
C98 H98A 0.9800 .
C98 H98B 0.9800 .
C98 H98C 0.9800 .
C99 H99A 0.9800 .
C99 H99B 0.9800 .
C99 H99C 0.9800 .
C100 H10A 0.9800 .
C100 H10B 0.9800 .
C100 H10C 0.9800 .
C1S C2S 1.118(9) .
C1S H1S1 0.9800 .
C1S H1S2 0.9800 .
C1S H1S3 0.9800 .
C2S H2S1 0.9900 .
C2S H2S2 0.9900 .
C3S C4S 1.482(9) .
C3S H3S1 0.9800 .
C3S H3S2 0.9800 .
C3S H3S3 0.9800 .
C4S H4S1 0.9900 .
C4S H4S2 0.9900 .
C4S' H4S3 0.9900 .
C4S' H4S4 0.9900 .

loop_
_geom_torsion_atom_site_label_1
_geom_torsion_atom_site_label_2
_geom_torsion_atom_site_label_3
_geom_torsion_atom_site_label_4
_geom_torsion
_geom_torsion_site_symmetry_1
Cu2 S2 C1 C2 -175.65(13) .
Cu2 S2 C1 S1 5.14(14) .
Cu4 S1 C1 C2 -138.04(14) .
Cu1 S1 C1 C2 149.96(13) .
Cu4 S1 C1 S2 41.15(14) .
Cu1 S1 C1 S2 -30.84(14) .
S2 C1 C2 C7 60.0(2) .
S1 C1 C2 C7 -120.70(17) .
S2 C1 C2 C3 -116.70(18) .
S1 C1 C2 C3 62.6(2) .
C7 C2 C3 C4 -4.5(3) .
C1 C2 C3 C4 172.20(18) .
C7 C2 C3 C8 175.69(18) .
C1 C2 C3 C8 -7.6(3) .
C2 C3 C4 C5 2.0(3) .
C8 C3 C4 C5 -178.1(2) .
C3 C4 C5 C6 1.4(3) .
C4 C5 C6 C7 -2.4(3) .
C5 C6 C7 C2 -0.1(3) .
C5 C6 C7 C14 175.73(19) .
C3 C2 C7 C6 3.5(3) .
C1 C2 C7 C6 -173.25(18) .
C3 C2 C7 C14 -171.85(19) .
C1 C2 C7 C14 11.4(3) .
C4 C3 C8 C9 -97.6(2) .
C2 C3 C8 C9 82.3(3) .
C4 C3 C8 C13 79.3(2) .
C2 C3 C8 C13 -100.9(2) .
C13 C8 C9 C10 8.0(3) .
C3 C8 C9 C10 -175.18(18) .
C13 C8 C9 C20 -169.17(18) .
C3 C8 C9 C20 7.6(3) .
C8 C9 C10 C11 -3.1(3) .
C20 C9 C10 C11 174.1(2) .
C9 C10 C11 C12 -2.7(3) .
C9 C10 C11 C21 177.1(2) .
C10 C11 C12 C13 3.8(3) .
C21 C11 C12 C13 -176.0(2) .
C11 C12 C13 C8 1.1(3) .
C11 C12 C13 C22 -179.2(2) .
C9 C8 C13 C12 -7.0(3) .
C3 C8 C13 C12 176.11(18) .
C9 C8 C13 C22 173.18(19) .
C3 C8 C13 C22 -3.7(3) .
C6 C7 C14 C19 -104.3(2) .
C2 C7 C14 C19 71.1(3) .
C6 C7 C14 C15 67.4(3) .
C2 C7 C14 C15 -117.1(2) .
C19 C14 C15 C16 2.7(3) .
C7 C14 C15 C16 -169.13(18) .
C19 C14 C15 C23 -177.51(19) .
C7 C14 C15 C23 10.6(3) .
C14 C15 C16 C17 -0.1(3) .
C23 C15 C16 C17 -179.8(2) .
C15 C16 C17 C18 -2.3(3) .
C15 C16 C17 C24 176.73(19) .
C16 C17 C18 C19 2.1(3) .
C24 C17 C18 C19 -176.94(19) .
C17 C18 C19 C14 0.5(3) .
C17 C18 C19 C25 178.37(18) .
C15 C14 C19 C18 -2.9(3) .
C7 C14 C19 C18 168.81(17) .
C15 C14 C19 C25 179.32(18) .
C7 C14 C19 C25 -9.0(3) .
Cu3 S4 C26 C27 170.01(13) .
Cu3 S4 C26 S3 -9.89(13) .
Cu2 S3 C26 C27 -146.70(12) .
Cu1 S3 C26 C27 140.34(12) .
Cu2 S3 C26 S4 33.20(14) .
Cu1 S3 C26 S4 -39.75(13) .
S4 C26 C27 C28 125.03(17) .
S3 C26 C27 C28 -55.1(2) .
S4 C26 C27 C32 -55.3(2) .
S3 C26 C27 C32 124.60(16) .
C32 C27 C28 C29 -2.7(3) .
C26 C27 C28 C29 176.92(17) .
C32 C27 C28 C33 172.46(17) .
C26 C27 C28 C33 -7.9(3) .
C27 C28 C29 C30 -0.6(3) .
C33 C28 C29 C30 -176.09(19) .
C28 C29 C30 C31 2.6(3) .
C29 C30 C31 C32 -1.0(3) .
C30 C31 C32 C27 -2.3(3) .
C30 C31 C32 C39 178.00(19) .
C28 C27 C32 C31 4.2(3) .
C26 C27 C32 C31 -175.47(17) .
C28 C27 C32 C39 -176.14(17) .
C26 C27 C32 C39 4.2(3) .
C29 C28 C33 C34 -76.5(2) .
C27 C28 C33 C34 108.2(2) .
C29 C28 C33 C38 98.9(2) .
C27 C28 C33 C38 -76.4(2) .
C38 C33 C34 C35 0.9(3) .
C28 C33 C34 C35 176.33(18) .
C38 C33 C34 C45 179.98(18) .
C28 C33 C34 C45 -4.6(3) .
C33 C34 C35 C36 0.1(3) .
C45 C34 C35 C36 -179.0(2) .
C34 C35 C36 C37 -0.4(3) .
C34 C35 C36 C46 -179.9(2) .
C35 C36 C37 C38 -0.3(3) .
C46 C36 C37 C38 179.2(2) .
C36 C37 C38 C33 1.2(3) .
C36 C37 C38 C47 -176.1(2) .
C34 C33 C38 C37 -1.5(3) .
C28 C33 C38 C37 -177.00(18) .
C34 C33 C38 C47 175.73(18) .
C28 C33 C38 C47 0.3(3) .
C31 C32 C39 C40 100.5(2) .
C27 C32 C39 C40 -79.1(2) .
C31 C32 C39 C44 -80.2(2) .
C27 C32 C39 C44 100.1(2) .
C44 C39 C40 C41 -2.4(3) .
C32 C39 C40 C41 176.82(18) .
C44 C39 C40 C48 179.06(19) .
C32 C39 C40 C48 -1.7(3) .
C39 C40 C41 C42 0.1(3) .
C48 C40 C41 C42 178.7(2) .
C40 C41 C42 C43 2.0(3) .
C40 C41 C42 C49 -177.1(2) .
C41 C42 C43 C44 -1.9(3) .
C49 C42 C43 C44 177.1(2) .
C42 C43 C44 C39 -0.3(3) .
C42 C43 C44 C50 -177.59(19) .
C40 C39 C44 C43 2.5(3) .
C32 C39 C44 C43 -176.75(17) .
C40 C39 C44 C50 179.81(18) .
C32 C39 C44 C50 0.5(3) .
Cu1 S5 C51 C52 168.18(12) .
Cu1 S5 C51 S6 -11.86(13) .
Cu4 S6 C51 C52 -145.21(12) .
Cu3 S6 C51 C52 141.88(12) .
Cu4 S6 C51 S5 34.84(14) .
Cu3 S6 C51 S5 -38.08(13) .
S5 C51 C52 C57 121.40(17) .
S6 C51 C52 C57 -58.6(2) .
S5 C51 C52 C53 -57.4(2) .
S6 C51 C52 C53 122.61(17) .
C57 C52 C53 C54 0.0(3) .
C51 C52 C53 C54 178.82(18) .
C57 C52 C53 C58 179.33(18) .
C51 C52 C53 C58 -1.8(3) .
C52 C53 C54 C55 -1.8(3) .
C58 C53 C54 C55 178.8(2) .
C53 C54 C55 C56 1.7(3) .
C54 C55 C56 C57 0.3(3) .
C55 C56 C57 C52 -2.0(3) .
C55 C56 C57 C64 179.64(19) .
C53 C52 C57 C56 1.9(3) .
C51 C52 C57 C56 -176.92(18) .
C53 C52 C57 C64 -179.87(18) .
C51 C52 C57 C64 1.3(3) .
C54 C53 C58 C59 -73.4(3) .
C52 C53 C58 C59 107.3(2) .
C54 C53 C58 C63 107.2(2) .
C52 C53 C58 C63 -72.1(3) .
C63 C58 C59 C60 3.2(3) .
C53 C58 C59 C60 -176.24(18) .
C63 C58 C59 C70 178.66(18) .
C53 C58 C59 C70 -0.8(3) .
C58 C59 C60 C61 1.1(3) .
C70 C59 C60 C61 -174.43(19) .
C59 C60 C61 C62 -3.8(3) .
C59 C60 C61 C71 173.9(2) .
C60 C61 C62 C63 2.3(3) .
C71 C61 C62 C63 -175.4(2) .
C61 C62 C63 C58 1.9(3) .
C61 C62 C63 C72 -178.59(19) .
C59 C58 C63 C62 -4.6(3) .
C53 C58 C63 C62 174.78(17) .
C59 C58 C63 C72 175.85(18) .
C53 C58 C63 C72 -4.7(3) .
C56 C57 C64 C65 99.8(2) .
C52 C57 C64 C65 -78.4(2) .
C56 C57 C64 C69 -77.9(2) .
C52 C57 C64 C69 103.8(2) .
C69 C64 C65 C66 -2.7(3) .
C57 C64 C65 C66 179.57(17) .
C69 C64 C65 C73 174.74(16) .
C57 C64 C65 C73 -3.0(3) .
C64 C65 C66 C67 1.5(3) .
C73 C65 C66 C67 -176.01(18) .
C65 C66 C67 C68 0.6(3) .
C65 C66 C67 C74 179.9(2) .
C66 C67 C68 C69 -1.4(3) .
C74 C67 C68 C69 179.2(2) .
C67 C68 C69 C64 0.2(3) .
C67 C68 C69 C75 -177.33(19) .
C65 C64 C69 C68 1.9(3) .
C57 C64 C69 C68 179.64(17) .
C65 C64 C69 C75 179.36(17) .
C57 C64 C69 C75 -2.9(3) .
Cu4 S8 C76 C77 -171.27(13) .
Cu4 S8 C76 S7 8.62(14) .
Cu3 S7 C76 C77 147.41(12) .
Cu2 S7 C76 C77 -139.79(13) .
Cu3 S7 C76 S8 -32.47(14) .
Cu2 S7 C76 S8 40.32(13) .
S8 C76 C77 C78 54.1(2) .
S7 C76 C77 C78 -125.74(17) .
S8 C76 C77 C82 -125.53(18) .
S7 C76 C77 C82 54.6(2) .
C82 C77 C78 C79 -2.4(3) .
C76 C77 C78 C79 177.89(18) .
C82 C77 C78 C83 175.98(19) .
C76 C77 C78 C83 -3.7(3) .
C77 C78 C79 C80 0.9(3) .
C83 C78 C79 C80 -177.6(2) .
C78 C79 C80 C81 1.0(3) .
C79 C80 C81 C82 -1.4(3) .
C80 C81 C82 C77 -0.2(3) .
C80 C81 C82 C89 175.44(19) .
C78 C77 C82 C81 2.1(3) .
C76 C77 C82 C81 -178.26(18) .
C78 C77 C82 C89 -173.40(19) .
C76 C77 C82 C89 6.3(3) .
C79 C78 C83 C84 -101.8(2) .
C77 C78 C83 C84 79.8(3) .
C79 C78 C83 C88 75.2(3) .
C77 C78 C83 C88 -103.3(2) .
C88 C83 C84 C85 -1.7(3) .
C78 C83 C84 C85 175.20(19) .
C88 C83 C84 C95 176.2(2) .
C78 C83 C84 C95 -6.9(3) .
C83 C84 C85 C86 0.5(4) .
C95 C84 C85 C86 -177.4(2) .
C84 C85 C86 C87 1.4(4) .
C84 C85 C86 C96 -178.0(2) .
C85 C86 C87 C88 -2.2(4) .
C96 C86 C87 C88 177.2(2) .
C86 C87 C88 C83 1.1(3) .
C86 C87 C88 C97 179.3(2) .
C84 C83 C88 C87 0.9(3) .
C78 C83 C88 C87 -176.09(19) .
C84 C83 C88 C97 -177.3(2) .
C78 C83 C88 C97 5.7(3) .
C81 C82 C89 C94 -104.7(2) .
C77 C82 C89 C94 70.7(3) .
C81 C82 C89 C90 74.8(3) .
C77 C82 C89 C90 -109.8(2) .
C94 C89 C90 C91 -6.1(3) .
C82 C89 C90 C91 174.41(18) .
C94 C89 C90 C98 175.55(18) .
C82 C89 C90 C98 -3.9(3) .
C89 C90 C91 C92 0.7(3) .
C98 C90 C91 C92 179.1(2) .
C90 C91 C92 C93 4.4(3) .
C90 C91 C92 C99 -176.9(2) .
C91 C92 C93 C94 -4.3(3) .
C99 C92 C93 C94 177.0(2) .
C92 C93 C94 C89 -0.9(3) .
C92 C93 C94 C100 176.87(19) .
C90 C89 C94 C93 6.2(3) .
C82 C89 C94 C93 -174.30(17) .
C90 C89 C94 C100 -171.50(18) .
C82 C89 C94 C100 8.0(3) .
C2S O1S C2S C1S -168(2) 2_756
C4S' O2S C4S C3S 0.0(5) .
C4S' O2S C4S C3S -179.9(5) 2_775
